data_2013471
loop_
_publ_author_name
'Magnus Magnussen'
'Jesper Bendix'

_publ_section_title
;
 The <i>trans</i> influence in
 <i>mer</i>-trichloronitridobis(triphenylarsine)ruthenium(VI)
;
_journal_issue 9
_journal_name_full 'Acta Crystallographica Section C'
_journal_page_first m342
_journal_page_last m344
_journal_paper_doi 10.1107/S0108270103015014
_journal_volume 59
_journal_year 2003
_chemical_formula_iupac '[Ru Cl3 N (As C18 H15)2]'
_chemical_formula_moiety 'C36 H30 As2 Cl3 N Ru'
_chemical_formula_sum 'C36 H30 As2 Cl3 N Ru'
_chemical_formula_weight 833.87
_chemical_name_common
;
mer-trichloronitridobis(triphenylarsine)ruthenium(VI)
;
_chemical_name_systematic
;
mer-trichloronitridobis(triphenylarsine)ruthenium(VI)
;
_space_group_IT_number 15
_symmetry_cell_setting monoclinic
_symmetry_space_group_name_Hall '-C 2yc'
_symmetry_space_group_name_H-M 'C 1 2/c 1'
_atom_sites_solution_hydrogens geom
_atom_sites_solution_primary direct
_atom_sites_solution_secondary difmap
_cell_angle_alpha 90.000
_cell_angle_beta 92.882(5)
_cell_angle_gamma 90.000
_cell_formula_units_Z 4
_cell_length_a 12.0020(4)
_cell_length_b 14.5630(9)
_cell_length_c 18.526(2)
_cell_measurement_reflns_used 34589
_cell_measurement_temperature 122.0(10)
_cell_measurement_theta_max 34.97
_cell_measurement_theta_min 2.20
_cell_volume 3234.0(4)
_computing_cell_refinement 'DIRAX (Duisenberg, 1992)'
_computing_data_collection 'COLLECT (Nonius, 1999)'
_computing_data_reduction 'EvalCCD (Duisenberg, 1998)'
_computing_molecular_graphics 'OrtepII (Johnson, 1976)'
_computing_structure_refinement 'SHELXL97 (Sheldrick, 1997)'
_computing_structure_solution
;
SHELXS97 (Sheldrick, 1997) and SIR97 (Altomare et. al., 1999)
;
_diffrn_ambient_temperature 122.0(10)
_diffrn_measured_fraction_theta_full 1.000
_diffrn_measured_fraction_theta_max 1.000
_diffrn_measurement_device_type 'Nonius KappaCCD area-detector'
_diffrn_measurement_method '\w and \f'
_diffrn_radiation_monochromator graphite
_diffrn_radiation_source 'fine-focus sealed tube'
_diffrn_radiation_type MoK\a
_diffrn_radiation_wavelength 0.71073
_diffrn_reflns_av_R_equivalents 0.0451
_diffrn_reflns_av_sigmaI/netI 0.0199
_diffrn_reflns_limit_h_max 19
_diffrn_reflns_limit_h_min -19
_diffrn_reflns_limit_k_max 23
_diffrn_reflns_limit_k_min -23
_diffrn_reflns_limit_l_max 29
_diffrn_reflns_limit_l_min -29
_diffrn_reflns_number 55021
_diffrn_reflns_theta_full 34.97
_diffrn_reflns_theta_max 34.97
_diffrn_reflns_theta_min 2.20
_exptl_absorpt_coefficient_mu 2.791
_exptl_absorpt_correction_T_max 0.877
_exptl_absorpt_correction_T_min 0.462
_exptl_absorpt_correction_type integration
_exptl_absorpt_process_details
;
Gaussian integration (Coppens, 1970)
;
_exptl_crystal_colour 'red and yellow'
_exptl_crystal_density_diffrn 1.713
_exptl_crystal_density_method 'not measured'
_exptl_crystal_description prism
_exptl_crystal_F_000 1656
_exptl_crystal_size_max 0.270
_exptl_crystal_size_mid 0.180
_exptl_crystal_size_min 0.144
_refine_diff_density_max 0.619
_refine_diff_density_min -0.929
_refine_ls_extinction_method none
_refine_ls_goodness_of_fit_ref 1.093
_refine_ls_hydrogen_treatment constr
_refine_ls_matrix_type full
_refine_ls_number_parameters 196
_refine_ls_number_reflns 7120
_refine_ls_number_restraints 0
_refine_ls_restrained_S_all 1.093
_refine_ls_R_factor_all 0.0280
_refine_ls_R_factor_gt 0.0216
_refine_ls_shift/su_max 0.001
_refine_ls_shift/su_mean 0.000
_refine_ls_structure_factor_coef Fsqd
_refine_ls_weighting_details 'calc w=1/[\s^2^(Fo^2^)+(0.0173P)^2^+4.8314P] where P=(Fo^2^+2Fc^2^)/3'
_refine_ls_weighting_scheme calc
_refine_ls_wR_factor_gt 0.0490
_refine_ls_wR_factor_ref 0.0520
_reflns_number_gt 6361
_reflns_number_total 7120
_reflns_threshold_expression I>2\s(I)
_cod_data_source_file jz1564.cif
_cod_data_source_block I
_cod_depositor_comments
;
The following automatic conversions were performed:
'_symmetry_cell_setting' value 'Monoclinic' changed to 'monoclinic'
according to '/home/saulius/struct/CIF-dictionaries/cif_core.dic'
dictionary named 'cif_core.dic' version 2.4.1 from 2010-06-29.

Automatic conversion script
Id: cif_fix_enum 1527 2010-12-29 10:47:43Z saulius 

The following automatic conversions were performed:

'_symmetry_cell_setting' value 'Monoclinic' changed to 'monoclinic'
according to /home/saulius/struct/CIF-dictionaries/cif_core.dic
dictionary named 'cif_core.dic' version 2.4.1 from 2010-06-29.

Automatic conversion script
Id: cif_fix_values 1715 2011-07-08 13:25:40Z adriana 
;
_cod_original_sg_symbol_H-M 'C 2/c'
_cod_database_code 2013471
_cod_database_fobs_code 2013471

loop_
_symmetry_equiv_pos_as_xyz
'x, y, z'
'-x, y, -z+1/2'
'x+1/2, y+1/2, z'
'-x+1/2, y+1/2, -z+1/2'
'-x, -y, -z'
'x, -y, z-1/2'
'-x+1/2, -y+1/2, -z'
'x+1/2, -y+1/2, z-1/2'

loop_
_atom_site_label
_atom_site_fract_x
_atom_site_fract_y
_atom_site_fract_z
_atom_site_U_iso_or_equiv
_atom_site_adp_type
_atom_site_calc_flag
_atom_site_refinement_flags
_atom_site_occupancy
_atom_site_disorder_assembly
_atom_site_disorder_group
_atom_site_type_symbol
Ru1 0.0000 0.255394(8) 0.2500 0.00929(3) Uani d S 1 . . Ru
N1 0.0000 0.14442(10) 0.2500 0.0153(3) Uani d S 1 . . N
Cl1 -0.17848(2) 0.26487(2) 0.188570(16) 0.01445(5) Uani d . 1 . . Cl
Cl2 0.0000 0.42720(3) 0.2500 0.01609(7) Uani d S 1 . . Cl
As1 0.106252(9) 0.266385(8) 0.134322(6) 0.00948(3) Uani d . 1 . . As
C1 0.15328(9) 0.14305(8) 0.11152(6) 0.01168(18) Uani d . 1 . . C
C2 0.21054(10) 0.09280(8) 0.16602(7) 0.0142(2) Uani d . 1 . . C
H2 0.2264 0.1193 0.2110 0.017 Uiso calc R 1 . . H
C3 0.24374(11) 0.00301(8) 0.15278(7) 0.0164(2) Uani d . 1 . . C
H3 0.2830 -0.0302 0.1886 0.020 Uiso calc R 1 . . H
C4 0.21818(11) -0.03692(9) 0.08593(7) 0.0183(2) Uani d . 1 . . C
H4 0.2406 -0.0968 0.0771 0.022 Uiso calc R 1 . . H
C5 0.15925(12) 0.01222(9) 0.03225(7) 0.0182(2) Uani d . 1 . . C
H5 0.1410 -0.0154 -0.0120 0.022 Uiso calc R 1 . . H
C6 0.12729(11) 0.10298(8) 0.04445(7) 0.0149(2) Uani d . 1 . . C
H6 0.0891 0.1363 0.0082 0.018 Uiso calc R 1 . . H
C7 0.02819(9) 0.30835(8) 0.04667(6) 0.01176(18) Uani d . 1 . . C
C8 -0.07042(10) 0.26370(8) 0.02368(7) 0.0146(2) Uani d . 1 . . C
H8 -0.0995 0.2174 0.0518 0.017 Uiso calc R 1 . . H
C9 -0.12484(10) 0.28882(9) -0.04138(7) 0.0166(2) Uani d . 1 . . C
H9 -0.1902 0.2590 -0.0569 0.020 Uiso calc R 1 . . H
C10 -0.08192(11) 0.35828(9) -0.08324(7) 0.0177(2) Uani d . 1 . . C
H10 -0.1185 0.3747 -0.1268 0.021 Uiso calc R 1 . . H
C11 0.01552(11) 0.40321(9) -0.06015(7) 0.0179(2) Uani d . 1 . . C
H11 0.0437 0.4501 -0.0880 0.021 Uiso calc R 1 . . H
C12 0.07109(10) 0.37821(8) 0.00478(7) 0.0148(2) Uani d . 1 . . C
H12 0.1366 0.4081 0.0201 0.018 Uiso calc R 1 . . H
C13 0.24129(9) 0.33844(8) 0.14375(6) 0.01186(18) Uani d . 1 . . C
C14 0.34570(10) 0.29664(8) 0.14436(7) 0.0156(2) Uani d . 1 . . C
H14 0.3514 0.2334 0.1386 0.019 Uiso calc R 1 . . H
C15 0.44156(11) 0.35006(10) 0.15365(8) 0.0192(2) Uani d . 1 . . C
H15 0.5114 0.3222 0.1546 0.023 Uiso calc R 1 . . H
C16 0.43369(11) 0.44470(9) 0.16155(7) 0.0181(2) Uani d . 1 . . C
H16 0.4980 0.4801 0.1675 0.022 Uiso calc R 1 . . H
C17 0.32932(11) 0.48636(9) 0.16057(7) 0.0163(2) Uani d . 1 . . C
H17 0.3239 0.5497 0.1656 0.020 Uiso calc R 1 . . H
C18 0.23283(10) 0.43345(8) 0.15209(7) 0.0144(2) Uani d . 1 . . C
H18 0.1631 0.4613 0.1520 0.017 Uiso calc R 1 . . H

loop_
_atom_site_aniso_label
_atom_site_aniso_U_11
_atom_site_aniso_U_22
_atom_site_aniso_U_33
_atom_site_aniso_U_12
_atom_site_aniso_U_13
_atom_site_aniso_U_23
Ru1 0.00894(5) 0.00864(5) 0.01011(5) 0.000 -0.00124(4) 0.000
N1 0.0158(6) 0.0132(6) 0.0170(7) 0.000 0.0000(5) 0.000
Cl1 0.01121(11) 0.01749(12) 0.01422(12) -0.00021(8) -0.00373(9) 0.00074(9)
Cl2 0.01383(16) 0.01050(15) 0.0239(2) 0.000 0.00106(14) 0.000
As1 0.00927(5) 0.00871(5) 0.01031(5) -0.00031(3) -0.00109(4) 0.00038(3)
C1 0.0116(4) 0.0106(4) 0.0128(5) 0.0003(3) 0.0001(4) 0.0003(3)
C2 0.0154(5) 0.0130(5) 0.0138(5) 0.0018(4) -0.0017(4) 0.0001(4)
C3 0.0170(5) 0.0135(5) 0.0185(5) 0.0037(4) -0.0005(4) 0.0015(4)
C4 0.0224(6) 0.0121(5) 0.0205(6) 0.0024(4) 0.0035(5) -0.0008(4)
C5 0.0260(6) 0.0141(5) 0.0146(5) 0.0011(4) 0.0014(5) -0.0034(4)
C6 0.0190(5) 0.0132(5) 0.0124(5) 0.0009(4) 0.0000(4) -0.0003(4)
C7 0.0112(4) 0.0121(4) 0.0118(5) 0.0010(3) -0.0011(4) 0.0003(3)
C8 0.0129(5) 0.0156(5) 0.0151(5) -0.0018(4) -0.0014(4) 0.0006(4)
C9 0.0141(5) 0.0189(5) 0.0164(5) 0.0005(4) -0.0038(4) -0.0019(4)
C10 0.0194(6) 0.0181(5) 0.0151(5) 0.0045(4) -0.0040(4) 0.0010(4)
C11 0.0209(6) 0.0158(5) 0.0167(5) 0.0012(4) -0.0011(4) 0.0043(4)
C12 0.0142(5) 0.0145(5) 0.0156(5) -0.0008(4) -0.0016(4) 0.0019(4)
C13 0.0111(4) 0.0126(4) 0.0118(5) -0.0024(3) -0.0007(4) -0.0005(4)
C14 0.0123(5) 0.0150(5) 0.0194(5) -0.0002(4) 0.0005(4) -0.0022(4)
C15 0.0107(5) 0.0231(6) 0.0237(6) -0.0013(4) 0.0000(4) -0.0036(5)
C16 0.0152(5) 0.0215(6) 0.0175(5) -0.0063(4) 0.0010(4) -0.0043(4)
C17 0.0180(5) 0.0144(5) 0.0165(5) -0.0045(4) 0.0017(4) -0.0027(4)
C18 0.0135(5) 0.0135(5) 0.0162(5) -0.0012(4) 0.0009(4) -0.0005(4)

loop_
_atom_type_symbol
_atom_type_description
_atom_type_scat_dispersion_real
_atom_type_scat_dispersion_imag
_atom_type_scat_source
Ru Ru -1.2594 0.8363 'International Tables Vol C Tables 4.2.6.8 and 6.1.1.4'
N N 0.0061 0.0033 'International Tables Vol C Tables 4.2.6.8 and 6.1.1.4'
Cl Cl 0.1484 0.1585 'International Tables Vol C Tables 4.2.6.8 and 6.1.1.4'
As As 0.0499 2.0058 'International Tables Vol C Tables 4.2.6.8 and 6.1.1.4'
C C 0.0033 0.0016 'International Tables Vol C Tables 4.2.6.8 and 6.1.1.4'
H H 0.0000 0.0000 'International Tables Vol C Tables 4.2.6.8 and 6.1.1.4'

loop_
_geom_angle_atom_site_label_1
_geom_angle_atom_site_label_2
_geom_angle_atom_site_label_3
_geom_angle_site_symmetry_1
_geom_angle_site_symmetry_3
_geom_angle
_geom_angle_publ_flag
N1 Ru1 Cl1 . . 93.325(7) y
N1 Ru1 Cl1 . 2 93.324(7) ?
Cl1 Ru1 Cl1 . 2 173.350(15) y
N1 Ru1 Cl2 . . 180.0 y
Cl1 Ru1 Cl2 . . 86.675(7) y
Cl1 Ru1 Cl2 2 . 86.676(7) ?
N1 Ru1 As1 . . 93.590(10) y
Cl1 Ru1 As1 . . 94.047(8) y
Cl1 Ru1 As1 2 . 85.537(8) ?
Cl2 Ru1 As1 . . 86.410(10) y
N1 Ru1 As1 . 2 93.590(10) ?
Cl1 Ru1 As1 . 2 85.535(8) ?
Cl1 Ru1 As1 2 2 94.046(8) ?
Cl2 Ru1 As1 . 2 86.410(10) ?
As1 Ru1 As1 . 2 172.812(7) y
C13 As1 C7 . . 105.86(5) ?
C13 As1 C1 . . 105.74(5) ?
C7 As1 C1 . . 104.15(5) ?
C13 As1 Ru1 . . 114.23(3) ?
C7 As1 Ru1 . . 118.92(3) ?
C1 As1 Ru1 . . 106.76(4) ?
C6 C1 C2 . . 120.28(11) ?
C6 C1 As1 . . 121.90(9) ?
C2 C1 As1 . . 117.76(9) ?
C3 C2 C1 . . 119.91(11) ?
C3 C2 H2 . . 120.0 ?
C1 C2 H2 . . 120.0 ?
C4 C3 C2 . . 119.87(12) ?
C4 C3 H3 . . 120.1 ?
C2 C3 H3 . . 120.1 ?
C3 C4 C5 . . 120.30(11) ?
C3 C4 H4 . . 119.9 ?
C5 C4 H4 . . 119.9 ?
C4 C5 C6 . . 120.33(12) ?
C4 C5 H5 . . 119.8 ?
C6 C5 H5 . . 119.8 ?
C1 C6 C5 . . 119.29(11) ?
C1 C6 H6 . . 120.4 ?
C5 C6 H6 . . 120.4 ?
C12 C7 C8 . . 120.04(11) ?
C12 C7 As1 . . 121.44(9) ?
C8 C7 As1 . . 118.44(9) ?
C9 C8 C7 . . 119.69(11) ?
C9 C8 H8 . . 120.2 ?
C7 C8 H8 . . 120.2 ?
C10 C9 C8 . . 120.28(12) ?
C10 C9 H9 . . 119.9 ?
C8 C9 H9 . . 119.9 ?
C11 C10 C9 . . 120.07(12) ?
C11 C10 H10 . . 120.0 ?
C9 C10 H10 . . 120.0 ?
C10 C11 C12 . . 120.12(12) ?
C10 C11 H11 . . 119.9 ?
C12 C11 H11 . . 119.9 ?
C7 C12 C11 . . 119.79(11) ?
C7 C12 H12 . . 120.1 ?
C11 C12 H12 . . 120.1 ?
C14 C13 C18 . . 120.17(11) ?
C14 C13 As1 . . 120.92(9) ?
C18 C13 As1 . . 118.88(9) ?
C15 C14 C13 . . 119.63(11) ?
C15 C14 H14 . . 120.2 ?
C13 C14 H14 . . 120.2 ?
C16 C15 C14 . . 120.46(12) ?
C16 C15 H15 . . 119.8 ?
C14 C15 H15 . . 119.8 ?
C15 C16 C17 . . 119.80(12) ?
C15 C16 H16 . . 120.1 ?
C17 C16 H16 . . 120.1 ?
C16 C17 C18 . . 120.21(12) ?
C16 C17 H17 . . 119.9 ?
C18 C17 H17 . . 119.9 ?
C17 C18 C13 . . 119.72(11) ?
C17 C18 H18 . . 120.1 ?
C13 C18 H18 . . 120.1 ?

loop_
_geom_bond_atom_site_label_1
_geom_bond_atom_site_label_2
_geom_bond_site_symmetry_2
_geom_bond_distance
_geom_bond_publ_flag
Ru1 N1 . 1.6161(15) y
Ru1 As1 . 2.5533(3) y
Ru1 Cl1 . 2.3786(3) y
Ru1 Cl1 2 2.3786(3) ?
Ru1 Cl2 . 2.5020(4) y
Ru1 As1 2 2.5533(3) ?
As1 C13 . 1.9313(11) ?
As1 C7 . 1.9327(11) ?
As1 C1 . 1.9357(11) ?
C1 C6 . 1.3938(17) ?
C1 C2 . 1.3991(16) ?
C2 C3 . 1.3924(17) ?
C2 H2 . 0.9300 ?
C3 C4 . 1.3884(19) ?
C3 H3 . 0.9300 ?
C4 C5 . 1.3896(19) ?
C4 H4 . 0.9300 ?
C5 C6 . 1.3979(17) ?
C5 H5 . 0.9300 ?
C6 H6 . 0.9300 ?
C7 C12 . 1.3937(17) ?
C7 C8 . 1.3979(16) ?
C8 C9 . 1.3906(17) ?
C8 H8 . 0.9300 ?
C9 C10 . 1.3893(19) ?
C9 H9 . 0.9300 ?
C10 C11 . 1.3887(19) ?
C10 H10 . 0.9300 ?
C11 C12 . 1.3942(18) ?
C11 H11 . 0.9300 ?
C12 H12 . 0.9300 ?
C13 C14 . 1.3927(17) ?
C13 C18 . 1.3965(16) ?
C14 C15 . 1.3924(18) ?
C14 H14 . 0.9300 ?
C15 C16 . 1.3898(19) ?
C15 H15 . 0.9300 ?
C16 C17 . 1.3911(19) ?
C16 H16 . 0.9300 ?
C17 C18 . 1.3932(17) ?
C17 H17 . 0.9300 ?
C18 H18 . 0.9300 ?
